data_2002180
loop_
_publ_author_name
'Arpe, R'
'Mueller-Buschbaum, Hk'

_journal_name_full
;
Zeitschrift fuer Naturforschung, Teil B. Anorganische Chemie,
Organische Chemie (2,1947-32,1977)
;
_journal_page_first 380
_journal_page_last 382
_journal_volume 32
_journal_year 1977
_chemical_formula_structural (Cu2O)Cl2
_chemical_formula_sum 'Cl2 Cu2 O'
_chemical_name_mineral Melanothallite
_chemical_name_systematic 'Dicopper dichloride oxide'
_space_group_IT_number 70
_symmetry_cell_setting orthorhombic
_symmetry_space_group_name_Hall '-F 2uv 2vw'
_symmetry_space_group_name_H-M 'F d d d :2'
_cell_angle_alpha 90
_cell_angle_beta 90
_cell_angle_gamma 90
_cell_formula_units_Z 8
_cell_length_a 9.699
_cell_length_b 9.603
_cell_length_c 7.462
_cell_volume 695.0
_exptl_crystal_density_meas 3.81
_refine_ls_R_factor_all 0.112
_cod_original_sg_symbol_H-M 'F d d d Z'
_cod_original_formula_sum 'Cu2 Cl2 O'
_cod_database_code 2002180

loop_
_symmetry_equiv_pos_as_xyz
x,y,z
x,1/4-y,1/4-z
1/4-x,y,1/4-z
1/4-x,1/4-y,z
-x,-y,-z
-x,3/4+y,3/4+z
3/4+x,-y,3/4+z
3/4+x,3/4+y,-z
x,1/2+y,1/2+z
1/2+x,y,1/2+z
1/2+x,1/2+y,z
x,3/4-y,3/4-z
1/2+x,1/4-y,3/4-z
1/2+x,3/4-y,1/4-z
1/4-x,1/2+y,3/4-z
3/4-x,y,3/4-z
3/4-x,1/2+y,1/4-z
1/4-x,3/4-y,1/2+z
3/4-x,1/4-y,1/2+z
3/4-x,3/4-y,z
-x,1/2-y,1/2-z
1/2-x,-y,1/2-z
1/2-x,1/2-y,-z
-x,1/4+y,1/4+z
1/2-x,3/4+y,1/4+z
1/2-x,1/4+y,3/4+z
3/4+x,1/2-y,1/4+z
1/4+x,-y,1/4+z
1/4+x,1/2-y,3/4+z
3/4+x,1/4+y,1/2-z
1/4+x,3/4+y,1/2-z
1/4+x,1/4+y,-z

loop_
_atom_site_label
_atom_site_type_symbol
_atom_site_symmetry_multiplicity
_atom_site_Wyckoff_symbol
_atom_site_fract_x
_atom_site_fract_y
_atom_site_fract_z
_atom_site_occupancy
_atom_site_attached_hydrogens
_atom_site_calc_flag
Cu1 Cu2+ 16 c 0. 0. 0. 1. 0 d
O1 O2- 8 a 0.125 0.125 0.125 1. 0 d
Cl1 Cl1- 16 e 0.824 0.125 0.125 1. 0 d

loop_
_atom_type_symbol
_atom_type_oxidation_number
Cu2+ 2.000
O2- -2.000
Cl1- -1.000
